data_4330158
loop_
_publ_author_name
'Sayak Roy'
'Biprajit Sarkar'
'Hans-Georg Imrich'
'Jan Fiedler'
'Stanislav Z\'ali\<s'
'Reyes Jimenez-Aparicio'
'Francisco A. Urbanos'
'Shaikh M. Mobin'
'Goutam Kumar Lahiri'
'Wolfgang Kaim'

_publ_section_title
;
 Charged, but Found "Not Guilty": Innocence of the Suspect Bridging
 Ligands [RO(O)CNNC(O)OR]2-= L2-in [(acac)2Ru(\m-L)Ru(acac)2]n,n= +,0,-,2-
;
_journal_name_full 'Inorganic Chemistry'
_journal_page_first 9273
_journal_page_last 9281
_journal_paper_doi 10.1021/ic300809w
_journal_volume 51
_journal_year 2012
_chemical_formula_sum 'C28 H42 N2 O13 Ru2'
_chemical_formula_weight 816.79
_chemical_name_systematic
;
 ?
;
_space_group_IT_number 2
_symmetry_cell_setting triclinic
_symmetry_space_group_name_Hall '-P 1'
_symmetry_space_group_name_H-M 'P -1'
_atom_sites_solution_hydrogens geom
_atom_sites_solution_primary direct
_atom_sites_solution_secondary difmap
_audit_creation_method SHELXL-97
_cell_angle_alpha 118.523(3)
_cell_angle_beta 106.467(3)
_cell_angle_gamma 94.777(3)
_cell_formula_units_Z 1
_cell_length_a 8.3121(4)
_cell_length_b 10.9994(6)
_cell_length_c 11.3339(5)
_cell_measurement_temperature 293(2)
_cell_volume 843.21(8)
_computing_cell_refinement 'Bruker SMART'
_computing_data_collection 'Bruker SMART'
_computing_data_reduction 'Bruker SAINT'
_computing_molecular_graphics Ortep3
_computing_publication_material Shelx97
_computing_structure_refinement 'SHELXL-97 (Sheldrick, 1997)'
_computing_structure_solution 'SHELXS-97 (Sheldrick, 1997)'
_diffrn_ambient_temperature 293(2)
_diffrn_measured_fraction_theta_full 0.985
_diffrn_measured_fraction_theta_max 0.988
_diffrn_measurement_device_type 'CCD area detector'
_diffrn_measurement_method 'phi and omega scans'
_diffrn_radiation_monochromator graphite
_diffrn_radiation_source 'sealed tube'
_diffrn_radiation_type MoK\a
_diffrn_radiation_wavelength 0.71073
_diffrn_reflns_av_R_equivalents 0.0521
_diffrn_reflns_av_sigmaI/netI 0.0538
_diffrn_reflns_limit_h_max 10
_diffrn_reflns_limit_h_min -9
_diffrn_reflns_limit_k_max 14
_diffrn_reflns_limit_k_min -14
_diffrn_reflns_limit_l_max 14
_diffrn_reflns_limit_l_min -14
_diffrn_reflns_number 7081
_diffrn_reflns_theta_full 25.00
_diffrn_reflns_theta_max 27.50
_diffrn_reflns_theta_min 3.72
_exptl_absorpt_coefficient_mu 0.959
_exptl_absorpt_correction_T_max 0.8167
_exptl_absorpt_correction_T_min 0.7425
_exptl_absorpt_process_details multi-scan
_exptl_crystal_density_diffrn 1.608
_exptl_crystal_F_000 416
_exptl_crystal_size_max 0.33
_exptl_crystal_size_mid 0.28
_exptl_crystal_size_min 0.22
_refine_diff_density_max 0.819
_refine_diff_density_min -1.034
_refine_diff_density_rms 0.093
_refine_ls_extinction_method none
_refine_ls_goodness_of_fit_ref 1.093
_refine_ls_hydrogen_treatment riding
_refine_ls_matrix_type full
_refine_ls_number_parameters 214
_refine_ls_number_reflns 3832
_refine_ls_number_restraints 0
_refine_ls_restrained_S_all 1.093
_refine_ls_R_factor_all 0.0467
_refine_ls_R_factor_gt 0.0374
_refine_ls_shift/su_max 0.004
_refine_ls_shift/su_mean 0.000
_refine_ls_structure_factor_coef Fsqd
_refine_ls_weighting_details 'calc w=1/[\s^2^(Fo^2^)+(0.0459P)^2^+0.4406P] where P=(Fo^2^+2Fc^2^)/3'
_refine_ls_weighting_scheme calc
_refine_ls_wR_factor_gt 0.0932
_refine_ls_wR_factor_ref 0.0999
_reflns_number_gt 3353
_reflns_number_total 3832
_reflns_threshold_expression >2sigma(I)
_cod_data_source_file ic300809w_si_002.cif
_cod_data_source_block gklgera
_cod_original_cell_volume 843.21(7)
_cod_database_code 4330158

loop_
_symmetry_equiv_pos_as_xyz
'x, y, z'
'-x, -y, -z'

loop_
_atom_site_label
_atom_site_type_symbol
_atom_site_fract_x
_atom_site_fract_y
_atom_site_fract_z
_atom_site_U_iso_or_equiv
_atom_site_adp_type
_atom_site_occupancy
_atom_site_symmetry_multiplicity
_atom_site_calc_flag
_atom_site_refinement_flags
Ru1 Ru 0.07698(3) -0.06808(3) 0.67481(3) 0.03119(10) Uani 1 1 d .
O1 O 0.2135(3) 0.1338(3) 0.8223(2) 0.0349(5) Uani 1 1 d .
O2 O 0.2873(3) -0.1471(2) 0.6894(2) 0.0338(5) Uani 1 1 d .
O4 O 0.0658(3) -0.0958(3) 0.8365(2) 0.0350(5) Uani 1 1 d .
O5 O -0.0754(3) -0.2670(3) 0.5252(3) 0.0451(6) Uani 1 1 d .
O6 O -0.1318(3) 0.0205(3) 0.6618(2) 0.0385(5) Uani 1 1 d .
O7 O -0.2703(3) 0.1335(3) 0.5578(3) 0.0439(6) Uani 1 1 d .
N1 N 0.0629(3) -0.0375(3) 0.5137(3) 0.0380(6) Uani 1 1 d .
C1 C 0.4475(5) 0.3264(4) 1.0079(5) 0.0538(10) Uani 1 1 d .
H1A H 0.4246 0.3795 0.9607 0.081 Uiso 1 1 calc R
H1B H 0.5706 0.3470 1.0557 0.081 Uiso 1 1 calc R
H1C H 0.3930 0.3535 1.0777 0.081 Uiso 1 1 calc R
C2 C 0.3762(4) 0.1691(4) 0.8979(4) 0.0372(7) Uani 1 1 d .
C3 C 0.4825(4) 0.0775(4) 0.8823(4) 0.0410(8) Uani 1 1 d .
H3 H 0.5973 0.1183 0.9464 0.049 Uiso 1 1 calc R
C4 C 0.4382(4) -0.0708(4) 0.7808(4) 0.0344(6) Uani 1 1 d .
C5 C 0.5828(4) -0.1445(4) 0.7780(4) 0.0438(8) Uani 1 1 d .
H5A H 0.5348 -0.2460 0.7284 0.066 Uiso 1 1 calc R
H5B H 0.6585 -0.1101 0.8752 0.066 Uiso 1 1 calc R
H5C H 0.6475 -0.1243 0.7285 0.066 Uiso 1 1 calc R
C6 C 0.0159(5) -0.2125(4) 0.9560(4) 0.0438(8) Uani 1 1 d .
H6A H 0.1254 -0.1488 1.0300 0.066 Uiso 1 1 calc R
H6B H 0.0115 -0.3075 0.9379 0.066 Uiso 1 1 calc R
H6C H -0.0767 -0.1806 0.9871 0.066 Uiso 1 1 calc R
C7 C -0.0032(4) -0.2132(4) 0.8205(4) 0.0363(7) Uani 1 1 d .
C8 C -0.0948(5) -0.3397(4) 0.6874(5) 0.0491(9) Uani 1 1 d .
H8 H -0.1366 -0.4186 0.6908 0.059 Uiso 1 1 calc R
C9 C -0.1297(4) -0.3599(4) 0.5526(4) 0.0475(9) Uani 1 1 d .
C10 C -0.2445(6) -0.5009(5) 0.4210(5) 0.0703(15) Uani 1 1 d .
H10A H -0.3617 -0.4932 0.3924 0.106 Uiso 1 1 calc R
H10B H -0.2411 -0.5747 0.4434 0.106 Uiso 1 1 calc R
H10C H -0.2037 -0.5244 0.3434 0.106 Uiso 1 1 calc R
C11 C -0.1515(4) 0.0627(4) 0.5739(3) 0.0372(7) Uani 1 1 d .
C12 C -0.3256(4) 0.2085(4) 0.6789(4) 0.0372(7) Uani 1 1 d .
H12 H -0.3568 0.1446 0.7109 0.045 Uiso 1 1 calc R
C13 C -0.4824(5) 0.2503(5) 0.6202(5) 0.0554(10) Uani 1 1 d .
H13A H -0.4503 0.3119 0.5882 0.083 Uiso 1 1 calc R
H13B H -0.5273 0.2999 0.6946 0.083 Uiso 1 1 calc R
H13C H -0.5697 0.1659 0.5404 0.083 Uiso 1 1 calc R
C14 C -0.1795(8) 0.3363(5) 0.7997(5) 0.0768(16) Uani 1 1 d .
H14A H -0.0797 0.3047 0.8291 0.115 Uiso 1 1 calc R
H14B H -0.2148 0.3873 0.8802 0.115 Uiso 1 1 calc R
H14C H -0.1509 0.3983 0.7672 0.115 Uiso 1 1 calc R
O111 O -0.1892(9) -0.3838(7) 0.2195(7) 0.0691(18) Uani 0.50 1 d P

loop_
_atom_site_aniso_label
_atom_site_aniso_U_11
_atom_site_aniso_U_22
_atom_site_aniso_U_33
_atom_site_aniso_U_23
_atom_site_aniso_U_13
_atom_site_aniso_U_12
Ru1 0.02332(13) 0.04026(16) 0.02982(15) 0.01878(11) 0.00847(9) 0.00952(9)
O1 0.0331(10) 0.0416(13) 0.0372(12) 0.0249(10) 0.0144(9) 0.0108(9)
O2 0.0268(9) 0.0378(12) 0.0351(11) 0.0195(10) 0.0084(8) 0.0080(8)
O4 0.0288(9) 0.0379(12) 0.0368(11) 0.0196(10) 0.0111(8) 0.0057(9)
O5 0.0287(10) 0.0528(15) 0.0348(12) 0.0122(11) 0.0060(9) 0.0104(10)
O6 0.0287(10) 0.0602(15) 0.0344(12) 0.0273(11) 0.0154(9) 0.0182(10)
O7 0.0358(11) 0.0726(18) 0.0398(13) 0.0353(13) 0.0198(10) 0.0327(11)
N1 0.0280(11) 0.0586(18) 0.0347(14) 0.0271(13) 0.0135(10) 0.0210(12)
C1 0.051(2) 0.0377(19) 0.062(2) 0.0207(18) 0.0201(18) 0.0008(16)
C2 0.0358(15) 0.0375(17) 0.0398(17) 0.0226(14) 0.0138(13) 0.0016(12)
C3 0.0244(13) 0.0473(19) 0.0436(18) 0.0216(15) 0.0082(12) 0.0021(12)
C4 0.0267(13) 0.0448(18) 0.0363(16) 0.0259(14) 0.0090(11) 0.0107(12)
C5 0.0309(14) 0.051(2) 0.050(2) 0.0283(17) 0.0114(14) 0.0158(14)
C6 0.0467(17) 0.0420(19) 0.055(2) 0.0323(17) 0.0219(16) 0.0115(15)
C7 0.0271(13) 0.0397(17) 0.0505(19) 0.0294(15) 0.0136(13) 0.0139(12)
C8 0.0479(19) 0.0326(17) 0.059(2) 0.0234(17) 0.0113(17) 0.0100(15)
C9 0.0318(15) 0.0361(18) 0.053(2) 0.0123(16) 0.0064(14) 0.0133(14)
C10 0.056(2) 0.038(2) 0.065(3) 0.004(2) -0.006(2) 0.0191(18)
C11 0.0249(13) 0.056(2) 0.0333(16) 0.0236(15) 0.0117(11) 0.0163(13)
C12 0.0443(16) 0.0386(17) 0.0370(16) 0.0213(14) 0.0213(14) 0.0178(13)
C13 0.052(2) 0.067(3) 0.057(2) 0.031(2) 0.0308(19) 0.037(2)
C14 0.102(4) 0.046(2) 0.052(3) 0.026(2) -0.011(2) 0.009(2)
O111 0.076(4) 0.056(4) 0.061(4) 0.026(3) 0.020(3) 0.003(3)

loop_
_atom_type_symbol
_atom_type_description
_atom_type_scat_dispersion_real
_atom_type_scat_dispersion_imag
_atom_type_scat_source
C C 0.0030 0.0020 'International Tables Vol C Tables 4.2.6.8 and 6.1.1.4'
H H 0.0000 0.0000 'International Tables Vol C Tables 4.2.6.8 and 6.1.1.4'
N N 0.0060 0.0030 'International Tables Vol C Tables 4.2.6.8 and 6.1.1.4'
O O 0.0110 0.0060 'International Tables Vol C Tables 4.2.6.8 and 6.1.1.4'
Ru Ru -1.2590 0.8360 'International Tables Vol C Tables 4.2.6.8 and 6.1.1.4'

loop_
_geom_angle_atom_site_label_1
_geom_angle_atom_site_label_2
_geom_angle_atom_site_label_3
_geom_angle
_geom_angle_site_symmetry_1
_geom_angle_site_symmetry_3
N1 Ru1 O1 92.00(11) . .
N1 Ru1 O5 87.48(13) . .
O1 Ru1 O5 176.12(9) . .
N1 Ru1 O2 100.53(10) . .
O1 Ru1 O2 93.90(9) . .
O5 Ru1 O2 89.98(9) . .
N1 Ru1 O4 173.91(9) . .
O1 Ru1 O4 88.84(9) . .
O5 Ru1 O4 91.27(11) . .
O2 Ru1 O4 85.43(9) . .
N1 Ru1 O6 78.33(10) . .
O1 Ru1 O6 84.08(10) . .
O5 Ru1 O6 92.05(10) . .
O2 Ru1 O6 177.62(9) . .
O4 Ru1 O6 95.77(9) . .
C2 O1 Ru1 123.4(2) . .
C4 O2 Ru1 123.1(2) . .
C7 O4 Ru1 125.3(2) . .
C9 O5 Ru1 125.0(2) . .
C11 O6 Ru1 111.70(18) . .
C11 O7 C12 116.5(3) . .
C11 N1 N1 109.6(3) 2_556 2_556
C11 N1 Ru1 135.0(2) 2_556 .
N1 N1 Ru1 115.3(3) 2_556 .
C2 C1 H1A 109.5 . .
C2 C1 H1B 109.5 . .
H1A C1 H1B 109.5 . .
C2 C1 H1C 109.5 . .
H1A C1 H1C 109.5 . .
H1B C1 H1C 109.5 . .
O1 C2 C3 125.8(3) . .
O1 C2 C1 113.5(3) . .
C3 C2 C1 120.7(3) . .
C2 C3 C4 127.8(3) . .
C2 C3 H3 116.1 . .
C4 C3 H3 116.1 . .
O2 C4 C3 125.6(3) . .
O2 C4 C5 117.1(3) . .
C3 C4 C5 117.3(3) . .
C4 C5 H5A 109.5 . .
C4 C5 H5B 109.5 . .
H5A C5 H5B 109.5 . .
C4 C5 H5C 109.5 . .
H5A C5 H5C 109.5 . .
H5B C5 H5C 109.5 . .
C7 C6 H6A 109.5 . .
C7 C6 H6B 109.5 . .
H6A C6 H6B 109.5 . .
C7 C6 H6C 109.5 . .
H6A C6 H6C 109.5 . .
H6B C6 H6C 109.5 . .
O4 C7 C8 125.0(3) . .
O4 C7 C6 116.3(3) . .
C8 C7 C6 118.7(3) . .
C9 C8 C7 127.1(4) . .
C9 C8 H8 116.5 . .
C7 C8 H8 116.5 . .
O5 C9 C8 125.9(3) . .
O5 C9 C10 114.6(4) . .
C8 C9 C10 119.5(4) . .
C9 C10 H10A 109.5 . .
C9 C10 H10B 109.5 . .
H10A C10 H10B 109.5 . .
C9 C10 H10C 109.5 . .
H10A C10 H10C 109.5 . .
H10B C10 H10C 109.5 . .
O6 C11 O7 121.4(3) . .
O6 C11 N1 124.5(3) . 2_556
O7 C11 N1 114.0(3) . 2_556
O7 C12 C13 104.7(3) . .
O7 C12 C14 108.6(3) . .
C13 C12 C14 112.4(4) . .
O7 C12 H12 110.3 . .
C13 C12 H12 110.3 . .
C14 C12 H12 110.3 . .
C12 C13 H13A 109.5 . .
C12 C13 H13B 109.5 . .
H13A C13 H13B 109.5 . .
C12 C13 H13C 109.5 . .
H13A C13 H13C 109.5 . .
H13B C13 H13C 109.5 . .
C12 C14 H14A 109.5 . .
C12 C14 H14B 109.5 . .
H14A C14 H14B 109.5 . .
C12 C14 H14C 109.5 . .
H14A C14 H14C 109.5 . .
H14B C14 H14C 109.5 . .

loop_
_geom_bond_atom_site_label_1
_geom_bond_atom_site_label_2
_geom_bond_distance
_geom_bond_site_symmetry_2
Ru1 N1 1.984(3) .
Ru1 O1 1.993(2) .
Ru1 O5 2.011(3) .
Ru1 O2 2.016(2) .
Ru1 O4 2.021(2) .
Ru1 O6 2.063(2) .
O1 C2 1.285(4) .
O2 C4 1.268(4) .
O4 C7 1.274(4) .
O5 C9 1.285(5) .
O6 C11 1.263(4) .
O7 C11 1.333(4) .
O7 C12 1.454(4) .
N1 C11 1.338(4) 2_556
N1 N1 1.440(5) 2_556
C1 C2 1.500(5) .
C1 H1A 0.9600 .
C1 H1B 0.9600 .
C1 H1C 0.9600 .
C2 C3 1.376(5) .
C3 C4 1.410(5) .
C3 H3 0.9300 .
C4 C5 1.504(4) .
C5 H5A 0.9600 .
C5 H5B 0.9600 .
C5 H5C 0.9600 .
C6 C7 1.494(5) .
C6 H6A 0.9600 .
C6 H6B 0.9600 .
C6 H6C 0.9600 .
C7 C8 1.400(5) .
C8 C9 1.372(6) .
C8 H8 0.9300 .
C9 C10 1.510(5) .
C10 H10A 0.9600 .
C10 H10B 0.9600 .
C10 H10C 0.9600 .
C11 N1 1.338(4) 2_556
C12 C13 1.501(5) .
C12 C14 1.503(5) .
C12 H12 0.9800 .
C13 H13A 0.9600 .
C13 H13B 0.9600 .
C13 H13C 0.9600 .
C14 H14A 0.9600 .
C14 H14B 0.9600 .
C14 H14C 0.9600 .

loop_
_geom_torsion_atom_site_label_1
_geom_torsion_atom_site_label_2
_geom_torsion_atom_site_label_3
_geom_torsion_atom_site_label_4
_geom_torsion
_geom_torsion_site_symmetry_4
N1 Ru1 O1 C2 -107.7(2) .
O5 Ru1 O1 C2 170.1(14) .
O2 Ru1 O1 C2 -7.0(2) .
O4 Ru1 O1 C2 78.4(2) .
O6 Ru1 O1 C2 174.3(2) .
N1 Ru1 O2 C4 97.8(3) .
O1 Ru1 O2 C4 5.1(3) .
O5 Ru1 O2 C4 -174.7(3) .
O4 Ru1 O2 C4 -83.4(3) .
O6 Ru1 O2 C4 37(2) .
N1 Ru1 O4 C7 85.2(11) .
O1 Ru1 O4 C7 -176.8(2) .
O5 Ru1 O4 C7 7.0(2) .
O2 Ru1 O4 C7 -82.8(2) .
O6 Ru1 O4 C7 99.2(2) .
N1 Ru1 O5 C9 -178.8(3) .
O1 Ru1 O5 C9 -96.4(15) .
O2 Ru1 O5 C9 80.7(3) .
O4 Ru1 O5 C9 -4.7(3) .
O6 Ru1 O5 C9 -100.5(3) .
N1 Ru1 O6 C11 -7.0(2) .
O1 Ru1 O6 C11 86.2(2) .
O5 Ru1 O6 C11 -94.1(2) .
O2 Ru1 O6 C11 55(2) .
O4 Ru1 O6 C11 174.5(2) .
O1 Ru1 N1 C11 97.3(4) 2_556
O5 Ru1 N1 C11 -86.6(4) 2_556
O2 Ru1 N1 C11 3.0(4) 2_556
O4 Ru1 N1 C11 -164.9(8) 2_556
O6 Ru1 N1 C11 -179.2(4) 2_556
O1 Ru1 N1 N1 -77.8(3) 2_556
O5 Ru1 N1 N1 98.4(3) 2_556
O2 Ru1 N1 N1 -172.1(3) 2_556
O4 Ru1 N1 N1 20.0(13) 2_556
O6 Ru1 N1 N1 5.7(3) 2_556
Ru1 O1 C2 C3 5.0(5) .
Ru1 O1 C2 C1 -176.5(2) .
O1 C2 C3 C4 1.4(6) .
C1 C2 C3 C4 -177.0(4) .
Ru1 O2 C4 C3 -1.1(5) .
Ru1 O2 C4 C5 -179.5(2) .
C2 C3 C4 O2 -3.6(6) .
C2 C3 C4 C5 174.8(3) .
Ru1 O4 C7 C8 -5.3(4) .
Ru1 O4 C7 C6 175.1(2) .
O4 C7 C8 C9 -1.4(6) .
C6 C7 C8 C9 178.1(4) .
Ru1 O5 C9 C8 0.5(5) .
Ru1 O5 C9 C10 179.3(2) .
C7 C8 C9 O5 4.1(6) .
C7 C8 C9 C10 -174.6(3) .
Ru1 O6 C11 O7 -174.6(3) .
Ru1 O6 C11 N1 7.9(4) 2_556
C12 O7 C11 O6 23.6(5) .
C12 O7 C11 N1 -158.6(3) 2_556
C11 O7 C12 C13 -168.3(3) .
C11 O7 C12 C14 71.4(4) .
